data_2243419
loop_
_publ_author_name
'Taia, Abdelmaoujoud'
'Essaber, Mohamed'
'Aatif, Abdeljalil'
'Chkirate, Karim'
'H\"okelek, Tuncer'
'Mague, Joel T.'
'Sebbar, Nada Kheira'

_publ_section_title
;
 Crystal structure, Hirshfeld surface analysis, interaction energy and DFT
 studies of
 4-[(4-allyl-2-methoxyphenoxy)methyl]-1-(4-methoxyphenyl)-1<i>H</i>-1,2,3-triazole
;
_journal_coeditor_code WM5559
_journal_issue 6
_journal_name_full 'Acta Crystallographica Section E'
_journal_page_first 962
_journal_page_last 966
_journal_paper_doi 10.1107/S2056989020006994
_journal_volume 76
_journal_year 2020
_chemical_formula_moiety 'C20 H21 N3 O3'
_chemical_formula_sum 'C20 H21 N3 O3'
_chemical_formula_weight 351.40
_chemical_name_systematic 4-[(4-Allyl-2-methoxyphenoxy)methyl]-1-(4-methoxyphenyl)-1<i>H</i>-1,2,3-triazole
_space_group_crystal_system monoclinic
_space_group_IT_number 14
_space_group_name_Hall '-P 2ybc'
_space_group_name_H-M_alt 'P 1 21/c 1'
_atom_sites_solution_hydrogens difmap
_atom_sites_solution_primary dual
_atom_sites_solution_secondary difmap
_audit_creation_method SHELXL-2018/3
_cell_angle_alpha 90
_cell_angle_beta 110.537(3)
_cell_angle_gamma 90
_cell_formula_units_Z 4
_cell_length_a 16.212(3)
_cell_length_b 5.9584(12)
_cell_length_c 19.450(4)
_cell_measurement_reflns_used 9905
_cell_measurement_temperature 150(2)
_cell_measurement_theta_max 29.2895
_cell_measurement_theta_min 2.2363
_cell_volume 1759.4(6)
_computing_cell_refinement
;
<i>SAINT</i> (Bruker, 2016)
;
_computing_data_collection
;
<i>APEX3</i> (Bruker, 2016)
;
_computing_data_reduction
;
<i>SAINT</i> (Bruker, 2016)
;
_computing_molecular_graphics
;
<i>DIAMOND</i> (Brandenburg & Putz, 2012)
;
_computing_publication_material
;
<i>publCIF</i> (Westrip, 2010)
;
_computing_structure_refinement
;
<i>SHELXL2018/1</i> (Sheldrick, 2015<i>b</i>)
;
_computing_structure_solution
;
<i>SHELXT</i> (Sheldrick, 2015<i>a</i>)
;
_diffrn_ambient_temperature 150(2)
_diffrn_detector_area_resol_mean 8.3333
_diffrn_measured_fraction_theta_full 0.995
_diffrn_measured_fraction_theta_max 0.994
_diffrn_measurement_device_type 'Bruker SMART APEX CCD'
_diffrn_measurement_method '\f and \w scans'
_diffrn_radiation_monochromator graphite
_diffrn_radiation_type MoK\a
_diffrn_radiation_wavelength 0.71073
_diffrn_reflns_av_R_equivalents 0.0265
_diffrn_reflns_av_unetI/netI 0.0183
_diffrn_reflns_limit_h_max 21
_diffrn_reflns_limit_h_min -22
_diffrn_reflns_limit_k_max 8
_diffrn_reflns_limit_k_min -8
_diffrn_reflns_limit_l_max 26
_diffrn_reflns_limit_l_min -26
_diffrn_reflns_number 32548
_diffrn_reflns_theta_full 29.300
_diffrn_reflns_theta_max 29.317
_diffrn_reflns_theta_min 2.167
_diffrn_source 'fine-focus sealed tube'
_exptl_absorpt_coefficient_mu 0.091
_exptl_absorpt_correction_T_max 0.97
_exptl_absorpt_correction_T_min 0.88
_exptl_absorpt_correction_type multi-scan
_exptl_absorpt_process_details
;
(<i>SADABS</i>; Krause <i>et al.</i>, 2015)
;
_exptl_crystal_colour colourless
_exptl_crystal_density_diffrn 1.327
_exptl_crystal_density_method 'not measured'
_exptl_crystal_description block
_exptl_crystal_F_000 744
_exptl_crystal_size_max 0.376
_exptl_crystal_size_mid 0.332
_exptl_crystal_size_min 0.316
_refine_diff_density_max 0.535
_refine_diff_density_min -0.216
_refine_ls_extinction_method none
_refine_ls_goodness_of_fit_ref 1.093
_refine_ls_hydrogen_treatment refall
_refine_ls_matrix_type full
_refine_ls_number_parameters 319
_refine_ls_number_reflns 4788
_refine_ls_number_restraints 0
_refine_ls_restrained_S_all 1.093
_refine_ls_R_factor_all 0.0507
_refine_ls_R_factor_gt 0.0437
_refine_ls_shift/su_max 0.000
_refine_ls_shift/su_mean 0.000
_refine_ls_structure_factor_coef Fsqd
_refine_ls_weighting_details 'w=1/[\s^2^(Fo^2^)+(0.0858P)^2^+0.1761P] where P=(Fo^2^+2Fc^2^)/3'
_refine_ls_weighting_scheme calc
_refine_ls_wR_factor_gt 0.1278
_refine_ls_wR_factor_ref 0.1324
_reflns_number_gt 3978
_reflns_number_total 4788
_reflns_threshold_expression 'I > 2\s(I)'
_cod_data_source_file wm5559sup1.cif
_cod_data_source_block I
_cod_original_cell_volume 1759.5(6)
_cod_original_sg_symbol_H-M 'P 21/c'
_cod_database_code 2243419
_shelx_space_group_comment
;
The symmetry employed for this shelxl refinement is uniquely defined
by the following loop, which should always be used as a source of
symmetry information in preference to the above space-group names.
They are only intended as comments.
;
_shelx_estimated_absorpt_t_min 0.967
_shelx_estimated_absorpt_t_max 0.972

loop_
_space_group_symop_operation_xyz
'x, y, z'
'-x, y+1/2, -z+1/2'
'-x, -y, -z'
'x, -y-1/2, z-1/2'

loop_
_atom_site_type_symbol
_atom_site_label
_atom_site_fract_x
_atom_site_fract_y
_atom_site_fract_z
_atom_site_U_iso_or_equiv
_atom_site_adp_type
_atom_site_calc_flag
_atom_site_occupancy
_atom_site_disorder_assembly
_atom_site_disorder_group
O O1 0.22952(5) -0.13314(13) 0.17036(4) 0.02658(18) Uani d 1 . .
O O2 0.13208(6) 0.21761(14) 0.12923(5) 0.0343(2) Uani d 1 . .
O O3 0.45455(5) 0.16414(14) 0.66870(4) 0.03039(19) Uani d 1 . .
N N1 0.35850(6) -0.22912(14) 0.39234(4) 0.02175(18) Uani d 1 . .
N N2 0.36971(7) -0.45263(15) 0.38817(5) 0.0295(2) Uani d 1 . .
N N3 0.34449(6) -0.50475(15) 0.31817(5) 0.0293(2) Uani d 1 . .
C C1 0.19702(6) -0.09553(18) 0.09610(5) 0.0237(2) Uani d 1 . .
C C2 0.14239(7) 0.09424(18) 0.07352(6) 0.0253(2) Uani d 1 . .
C C3 0.10348(7) 0.14141(19) -0.00049(6) 0.0298(2) Uani d 1 . .
H H3 0.0643(10) 0.270(3) -0.0155(8) 0.039(4) Uiso d 1 . .
C C4 0.11724(7) 0.0034(2) -0.05366(6) 0.0314(2) Uani d 1 . .
C C5 0.17275(8) -0.1789(2) -0.03076(6) 0.0331(3) Uani d 1 . .
H H5 0.1821(11) -0.278(3) -0.0671(9) 0.043(4) Uiso d 1 . .
C C6 0.21292(7) -0.2286(2) 0.04393(6) 0.0290(2) Uani d 1 . .
H H6 0.2500(9) -0.359(2) 0.0595(8) 0.031(3) Uiso d 1 . .
C C7 0.07032(8) 0.0524(3) -0.13467(7) 0.0394(3) Uani d 1 . .
H H7A 0.0142(12) 0.144(3) -0.1426(10) 0.051(5) Uiso d 1 . .
H H7B 0.0508(15) -0.099(4) -0.1622(13) 0.086(7) Uiso d 1 . .
C C8 0.12580(9) 0.1689(3) -0.17069(7) 0.0451(3) Uani d 1 . .
H H8 0.1781(14) 0.088(3) -0.1728(11) 0.066(5) Uiso d 1 . .
C C9 0.10758(12) 0.3641(4) -0.20373(8) 0.0597(5) Uani d 1 . .
H H9 0.0469(18) 0.449(4) -0.2068(14) 0.099(8) Uiso d 1 . .
H H9B 0.1442(14) 0.434(4) -0.2293(12) 0.071(6) Uiso d 1 . .
C C10 0.28746(7) -0.31981(18) 0.19593(6) 0.0249(2) Uani d 1 . .
H H10A 0.2564(9) -0.465(2) 0.1772(8) 0.028(3) Uiso d 1 . .
H H10B 0.3377(9) -0.304(2) 0.1801(7) 0.026(3) Uiso d 1 . .
C C11 0.31793(6) -0.31470(17) 0.27769(6) 0.0230(2) Uani d 1 . .
C C12 0.32669(7) -0.13692(17) 0.32445(6) 0.0232(2) Uani d 1 . .
H H12 0.3179(9) 0.025(2) 0.3173(8) 0.031(3) Uiso d 1 . .
C C13 0.38036(6) -0.12328(16) 0.46256(5) 0.0210(2) Uani d 1 . .
C C14 0.44278(7) -0.22392(18) 0.52340(6) 0.0246(2) Uani d 1 . .
H H14 0.4712(9) -0.363(2) 0.5174(8) 0.029(3) Uiso d 1 . .
C C15 0.46548(7) -0.12254(18) 0.59111(6) 0.0249(2) Uani d 1 . .
H H15 0.5101(11) -0.194(3) 0.6325(9) 0.040(4) Uiso d 1 . .
C C16 0.42651(6) 0.08019(17) 0.59909(5) 0.0226(2) Uani d 1 . .
C C17 0.36412(7) 0.17993(17) 0.53822(6) 0.0240(2) Uani d 1 . .
H H17 0.3362(10) 0.328(3) 0.5429(8) 0.039(4) Uiso d 1 . .
C C18 0.34120(7) 0.07693(17) 0.46974(5) 0.0232(2) Uani d 1 . .
H H18 0.2975(8) 0.148(2) 0.4265(7) 0.025(3) Uiso d 1 . .
C C19 0.41329(10) 0.3629(2) 0.68101(7) 0.0373(3) Uani d 1 . .
H H19A 0.3554(13) 0.341(3) 0.6731(10) 0.050(5) Uiso d 1 . .
H H19B 0.4447(11) 0.399(3) 0.7326(10) 0.047(4) Uiso d 1 . .
H H19C 0.4223(12) 0.480(3) 0.6507(10) 0.056(5) Uiso d 1 . .
C C20 0.07124(9) 0.3989(2) 0.10918(8) 0.0374(3) Uani d 1 . .
H H20A 0.0124(13) 0.347(3) 0.0825(11) 0.060(5) Uiso d 1 . .
H H20B 0.0740(10) 0.471(3) 0.1585(10) 0.047(4) Uiso d 1 . .
H H20C 0.0901(10) 0.514(3) 0.0820(9) 0.046(4) Uiso d 1 . .

loop_
_atom_site_aniso_label
_atom_site_aniso_U_11
_atom_site_aniso_U_22
_atom_site_aniso_U_33
_atom_site_aniso_U_12
_atom_site_aniso_U_13
_atom_site_aniso_U_23
O1 0.0318(4) 0.0271(4) 0.0177(4) 0.0090(3) 0.0046(3) 0.0019(3)
O2 0.0408(5) 0.0298(4) 0.0294(4) 0.0122(3) 0.0088(3) 0.0000(3)
O3 0.0365(4) 0.0303(4) 0.0194(4) 0.0041(3) 0.0036(3) -0.0023(3)
N1 0.0260(4) 0.0191(4) 0.0178(4) 0.0022(3) 0.0048(3) 0.0024(3)
N2 0.0424(5) 0.0192(4) 0.0227(4) 0.0025(4) 0.0063(4) 0.0018(3)
N3 0.0394(5) 0.0216(4) 0.0222(4) 0.0017(4) 0.0051(4) 0.0006(3)
C1 0.0232(4) 0.0261(5) 0.0187(5) 0.0007(4) 0.0035(3) 0.0012(4)
C2 0.0241(5) 0.0244(5) 0.0251(5) 0.0012(4) 0.0057(4) 0.0009(4)
C3 0.0269(5) 0.0297(5) 0.0272(5) 0.0027(4) 0.0025(4) 0.0060(4)
C4 0.0275(5) 0.0396(6) 0.0217(5) -0.0023(4) 0.0018(4) 0.0041(4)
C5 0.0338(6) 0.0409(6) 0.0209(5) 0.0036(5) 0.0051(4) -0.0023(5)
C6 0.0289(5) 0.0317(5) 0.0229(5) 0.0057(4) 0.0045(4) -0.0008(4)
C7 0.0349(6) 0.0502(8) 0.0241(6) -0.0033(5) -0.0010(4) 0.0065(5)
C8 0.0337(6) 0.0741(10) 0.0234(6) 0.0000(6) 0.0047(5) 0.0015(6)
C9 0.0578(9) 0.0807(12) 0.0296(7) -0.0256(9) 0.0014(6) 0.0125(7)
C10 0.0273(5) 0.0240(5) 0.0199(5) 0.0057(4) 0.0040(4) 0.0003(4)
C11 0.0238(4) 0.0222(5) 0.0207(5) 0.0020(3) 0.0051(4) 0.0015(4)
C12 0.0267(5) 0.0221(5) 0.0189(5) 0.0035(4) 0.0055(4) 0.0036(4)
C13 0.0240(4) 0.0206(4) 0.0170(4) -0.0005(3) 0.0055(3) 0.0017(3)
C14 0.0270(5) 0.0238(5) 0.0217(5) 0.0059(4) 0.0070(4) 0.0035(4)
C15 0.0258(5) 0.0264(5) 0.0196(5) 0.0043(4) 0.0044(4) 0.0042(4)
C16 0.0247(4) 0.0234(5) 0.0185(4) -0.0017(3) 0.0061(3) 0.0005(4)
C17 0.0287(5) 0.0194(4) 0.0225(5) 0.0020(4) 0.0074(4) 0.0016(4)
C18 0.0263(5) 0.0206(4) 0.0197(5) 0.0024(3) 0.0045(4) 0.0042(4)
C19 0.0553(8) 0.0269(6) 0.0247(6) 0.0042(5) 0.0079(5) -0.0040(4)
C20 0.0363(6) 0.0290(6) 0.0471(7) 0.0098(5) 0.0148(5) 0.0040(5)

loop_
_atom_type_symbol
_atom_type_description
_atom_type_scat_dispersion_real
_atom_type_scat_dispersion_imag
_atom_type_scat_source
C C 0.0033 0.0016 'International Tables Vol C Tables 4.2.6.8 and 6.1.1.4'
H H 0.0000 0.0000 'International Tables Vol C Tables 4.2.6.8 and 6.1.1.4'
N N 0.0061 0.0033 'International Tables Vol C Tables 4.2.6.8 and 6.1.1.4'
O O 0.0106 0.0060 'International Tables Vol C Tables 4.2.6.8 and 6.1.1.4'

loop_
_geom_angle_atom_site_label_1
_geom_angle_atom_site_label_2
_geom_angle_atom_site_label_3
_geom_angle_site_symmetry_1
_geom_angle_site_symmetry_3
_geom_angle
_geom_angle_publ_flag
C1 O1 C10 . . 117.19(8) ?
C2 O2 C20 . . 117.19(10) ?
C16 O3 C19 . . 117.42(9) ?
N2 N1 C12 . . 110.77(8) ?
N2 N1 C13 . . 119.89(8) ?
C12 N1 C13 . . 129.33(9) ?
N3 N2 N1 . . 107.21(8) ?
N2 N3 C11 . . 108.86(9) ?
O1 C1 C6 . . 125.33(9) ?
O1 C1 C2 . . 115.27(9) ?
C6 C1 C2 . . 119.40(10) ?
O2 C2 C3 . . 125.30(10) ?
O2 C2 C1 . . 115.02(9) ?
C3 C2 C1 . . 119.68(10) ?
C2 C3 C4 . . 121.15(10) ?
C2 C3 H3 . . 118.9(9) ?
C4 C3 H3 . . 119.9(9) ?
C5 C4 C3 . . 118.60(10) ?
C5 C4 C7 . . 121.24(11) ?
C3 C4 C7 . . 120.15(11) ?
C4 C5 C6 . . 120.98(11) ?
C4 C5 H5 . . 119.5(10) ?
C6 C5 H5 . . 119.5(10) ?
C1 C6 C5 . . 120.15(10) ?
C1 C6 H6 . . 119.3(9) ?
C5 C6 H6 . . 120.5(9) ?
C8 C7 C4 . . 114.32(10) ?
C8 C7 H7A . . 109.4(10) ?
C4 C7 H7A . . 110.7(10) ?
C8 C7 H7B . . 106.6(13) ?
C4 C7 H7B . . 108.6(13) ?
H7A C7 H7B . . 106.9(16) ?
C9 C8 C7 . . 125.01(16) ?
C9 C8 H8 . . 117.5(12) ?
C7 C8 H8 . . 117.4(12) ?
C8 C9 H9 . . 118.7(14) ?
C8 C9 H9B . . 123.1(13) ?
H9 C9 H9B . . 118.0(18) ?
O1 C10 C11 . . 106.67(8) ?
O1 C10 H10A . . 111.1(8) ?
C11 C10 H10A . . 110.0(8) ?
O1 C10 H10B . . 109.5(8) ?
C11 C10 H10B . . 109.6(8) ?
H10A C10 H10B . . 109.9(11) ?
N3 C11 C12 . . 108.73(9) ?
N3 C11 C10 . . 121.31(9) ?
C12 C11 C10 . . 129.94(9) ?
N1 C12 C11 . . 104.42(9) ?
N1 C12 H12 . . 121.7(8) ?
C11 C12 H12 . . 133.8(8) ?
C18 C13 C14 . . 120.55(9) ?
C18 C13 N1 . . 120.54(8) ?
C14 C13 N1 . . 118.91(9) ?
C15 C14 C13 . . 119.62(10) ?
C15 C14 H14 . . 120.6(8) ?
C13 C14 H14 . . 119.7(8) ?
C14 C15 C16 . . 120.42(9) ?
C14 C15 H15 . . 118.3(9) ?
C16 C15 H15 . . 121.3(9) ?
O3 C16 C17 . . 125.29(9) ?
O3 C16 C15 . . 114.93(9) ?
C17 C16 C15 . . 119.78(9) ?
C16 C17 C18 . . 119.70(9) ?
C16 C17 H17 . . 120.7(9) ?
C18 C17 H17 . . 119.6(9) ?
C13 C18 C17 . . 119.94(9) ?
C13 C18 H18 . . 120.2(8) ?
C17 C18 H18 . . 119.8(8) ?
O3 C19 H19A . . 111.9(11) ?
O3 C19 H19B . . 104.5(10) ?
H19A C19 H19B . . 110.0(15) ?
O3 C19 H19C . . 108.7(11) ?
H19A C19 H19C . . 111.8(15) ?
H19B C19 H19C . . 109.6(15) ?
O2 C20 H20A . . 111.5(11) ?
O2 C20 H20B . . 105.0(9) ?
H20A C20 H20B . . 110.1(14) ?
O2 C20 H20C . . 111.3(9) ?
H20A C20 H20C . . 111.8(15) ?
H20B C20 H20C . . 106.8(14) ?

loop_
_geom_bond_atom_site_label_1
_geom_bond_atom_site_label_2
_geom_bond_site_symmetry_2
_geom_bond_distance
_geom_bond_publ_flag
O1 C1 . 1.3712(12) ?
O1 C10 . 1.4279(12) ?
O2 C2 . 1.3673(13) ?
O2 C20 . 1.4220(14) ?
O3 C16 . 1.3631(12) ?
O3 C19 . 1.4213(15) ?
N1 N2 . 1.3504(13) ?
N1 C12 . 1.3541(13) ?
N1 C13 . 1.4315(13) ?
N2 N3 . 1.3142(13) ?
N3 C11 . 1.3600(13) ?
C1 C6 . 1.3814(15) ?
C1 C2 . 1.4082(14) ?
C2 C3 . 1.3827(15) ?
C3 C4 . 1.3991(17) ?
C3 H3 . 0.974(16) ?
C4 C5 . 1.3808(17) ?
C4 C7 . 1.5185(16) ?
C5 C6 . 1.3995(16) ?
C5 H5 . 0.972(17) ?
C6 H6 . 0.964(15) ?
C7 C8 . 1.491(2) ?
C7 H7A . 1.025(18) ?
C7 H7B . 1.04(2) ?
C8 C9 . 1.312(2) ?
C8 H8 . 0.99(2) ?
C9 H9 . 1.09(3) ?
C9 H9B . 0.99(2) ?
C10 C11 . 1.4908(14) ?
C10 H10A . 1.002(14) ?
C10 H10B . 0.971(14) ?
C11 C12 . 1.3708(15) ?
C12 H12 . 0.978(15) ?
C13 C18 . 1.3812(14) ?
C13 C14 . 1.3942(14) ?
C14 C15 . 1.3764(15) ?
C14 H14 . 0.975(14) ?
C15 C16 . 1.3969(15) ?
C15 H15 . 0.970(17) ?
C16 C17 . 1.3921(14) ?
C17 C18 . 1.3935(14) ?
C17 H17 . 1.010(16) ?
C18 H18 . 0.984(13) ?
C19 H19A . 0.905(19) ?
C19 H19B . 0.977(18) ?
C19 H19C . 0.956(19) ?
C20 H20A . 0.96(2) ?
C20 H20B . 1.037(18) ?
C20 H20C . 0.979(17) ?

loop_
_geom_contact_atom_site_label_1
_geom_contact_atom_site_label_2
_geom_contact_distance
_geom_contact_site_symmetry_1
_geom_contact_site_symmetry_2
_geom_contact_publ_flag
O1 O2 2.5723(13) . . yes
O1 H12 2.870(14) . . yes
O2 H10A 2.681(14) . 1_565 yes
O3 H19B 2.579(18) . 2_646 yes
N2 C18 3.3320(15) . 1_545 yes
N2 H14 2.532(15) . . yes
N2 H18 2.864(13) . 1_545 yes
N2 H14 2.812(15) . 3_646 yes
N3 H12 2.834(12) . 1_545 yes
N3 H15 2.848(18) . 3_646 yes
C12 C15 3.5436(18) . 3_656 yes
C13 C15 3.3633(17) . 3_656 yes
C13 C14 3.4679(17) . 3_656 yes
C14 C14 3.5463(18) . 3_656 yes
C14 C18 3.5668(18) . 3_656 yes
C19 C1 3.589(2) . 4_566 yes
C19 C10 3.4746(19) . 4_566 yes
C1 H20C 2.856(18) . 1_545 yes
C3 H20C 2.792(17) . . yes
C3 H20A 2.82(2) . . yes
C4 H20A 2.88(2) . 3_555 yes
C5 H20A 2.98(2) . 3_555 yes
C6 H20C 2.811(17) . 1_545 yes
C6 H10A 2.814(4) . . yes
C6 H10B 2.748(13) . . yes
C9 H7B 2.96(2) . 2_554 yes
C10 H6 2.517(15) . . yes
C12 H18 2.776(13) . . yes
C15 H19C 2.830(18) . 1_545 yes
C17 H19C 2.725(18) . . yes
C17 H19A 2.843(19) . . yes
C18 H12 2.871(15) . . yes
C19 H17 2.543(15) . . yes
C19 O1 3.3285(19) . 4_566 yes
C20 H3 2.508(15) . . yes
C20 H10A 2.938(15) . 1_565 yes
H3 H7A 2.43(2) . . yes
H3 H20A 2.38(3) . . yes
H3 H20C 2.31(2) . . yes
H5 H7B 2.52(3) . . yes
H6 H10A 2.34(2) . . yes
H6 H10B 2.30(2) . . yes
H6 C17 2.791(14) . 4_555 yes
H6 C18 2.955(15) . 4_555 yes
H7A H9 2.37(3) . . yes
H7B H9 2.50(4) . 2_544 yes
H8 N3 2.8080(10) . 4_555 yes
H9 H20B 2.50(3) . 3_565 yes
H9B O2 2.837(5) . 4_565 yes
H10B C16 2.976(14) . 4_555 yes
H10B C19 2.897(13) . 4_565 yes
H12 H18 2.377(19) . . yes
H14 H14 2.107(19) . 3_646 yes
H15 H19C 2.51(3) . 1_545 yes
H15 H19B 2.53(2) . 2_646 yes
H17 H19A 2.44(2) . . yes
H17 H19C 2.26(2) . . yes
H18 C8 2.970(13) . 4_566 yes
H19A O1 2.67(2) . 4_566 yes
H19A C1 2.91(2) . 4_566 yes
H19C H10B 2.55(2) . 4_566 yes

loop_
_geom_hbond_atom_site_label_D
_geom_hbond_atom_site_label_H
_geom_hbond_atom_site_label_A
_geom_hbond_site_symmetry_A
_geom_hbond_distance_DH
_geom_hbond_distance_HA
_geom_hbond_distance_DA
_geom_hbond_angle_DHA
_geom_hbond_publ_flag
C6 H6 Cg3 4_544 0.964(15) 2.825(15) 3.5168(15) 129.4(11) y
C19 H19B O3 2_656 0.977(18) 2.578(18) 3.4587(16) 150.0(14) yes

loop_
_geom_torsion_atom_site_label_1
_geom_torsion_atom_site_label_2
_geom_torsion_atom_site_label_3
_geom_torsion_atom_site_label_4
_geom_torsion_site_symmetry_1
_geom_torsion_site_symmetry_2
_geom_torsion_site_symmetry_3
_geom_torsion_site_symmetry_4
_geom_torsion
_geom_torsion_publ_flag
C12 N1 N2 N3 . . . . -0.64(12) ?
C13 N1 N2 N3 . . . . 179.75(8) ?
N1 N2 N3 C11 . . . . 0.52(12) ?
C10 O1 C1 C6 . . . . 2.77(15) ?
C10 O1 C1 C2 . . . . -178.10(9) ?
C20 O2 C2 C3 . . . . 5.04(16) ?
C20 O2 C2 C1 . . . . -174.39(10) ?
O1 C1 C2 O2 . . . . 2.06(14) ?
C6 C1 C2 O2 . . . . -178.75(10) ?
O1 C1 C2 C3 . . . . -177.40(9) ?
C6 C1 C2 C3 . . . . 1.79(16) ?
O2 C2 C3 C4 . . . . -179.27(10) ?
C1 C2 C3 C4 . . . . 0.13(16) ?
C2 C3 C4 C5 . . . . -1.79(17) ?
C2 C3 C4 C7 . . . . 177.07(10) ?
C3 C4 C5 C6 . . . . 1.55(18) ?
C7 C4 C5 C6 . . . . -177.30(11) ?
O1 C1 C6 C5 . . . . 177.07(10) ?
C2 C1 C6 C5 . . . . -2.03(17) ?
C4 C5 C6 C1 . . . . 0.35(18) ?
C5 C4 C7 C8 . . . . -80.52(17) ?
C3 C4 C7 C8 . . . . 100.66(15) ?
C4 C7 C8 C9 . . . . -121.28(16) ?
C1 O1 C10 C11 . . . . 176.23(8) ?
N2 N3 C11 C12 . . . . -0.22(12) ?
N2 N3 C11 C10 . . . . 178.55(9) ?
O1 C10 C11 N3 . . . . 154.23(9) ?
O1 C10 C11 C12 . . . . -27.29(15) ?
N2 N1 C12 C11 . . . . 0.49(11) ?
C13 N1 C12 C11 . . . . -179.94(9) ?
N3 C11 C12 N1 . . . . -0.16(11) ?
C10 C11 C12 N1 . . . . -178.80(10) ?
N2 N1 C13 C18 . . . . -155.77(10) ?
C12 N1 C13 C18 . . . . 24.69(15) ?
N2 N1 C13 C14 . . . . 25.16(14) ?
C12 N1 C13 C14 . . . . -154.37(10) ?
C18 C13 C14 C15 . . . . -0.03(15) ?
N1 C13 C14 C15 . . . . 179.04(9) ?
C13 C14 C15 C16 . . . . -0.10(16) ?
C19 O3 C16 C17 . . . . 3.73(16) ?
C19 O3 C16 C15 . . . . -176.25(10) ?
C14 C15 C16 O3 . . . . -179.83(9) ?
C14 C15 C16 C17 . . . . 0.19(15) ?
O3 C16 C17 C18 . . . . 179.87(9) ?
C15 C16 C17 C18 . . . . -0.16(15) ?
C14 C13 C18 C17 . . . . 0.06(15) ?
N1 C13 C18 C17 . . . . -178.99(9) ?
C16 C17 C18 C13 . . . . 0.03(15) ?

_cod_database_fobs_code 2243419
